data_1555566
loop_
_publ_author_name
'Guang, Jie'
'Rout, Saroj'
'Bihani, Manisha'
'Larson, Ariel J.'
'Arman, Hadi D.'
'Zhao, John C.-G.'

_publ_section_title
;
 Organocatalyzed Enantioselective Direct Mannich Reaction of
 \a-Styrylacetates.
;
_journal_issue 11
_journal_name_full 'Organic letters'
_journal_page_first 2648
_journal_page_last 2651
_journal_paper_doi 10.1021/acs.orglett.6b01087
_journal_volume 18
_journal_year 2016
_chemical_formula_moiety 'C35 H30 F N O4 S, C2 H6 O S'
_chemical_formula_sum 'C37 H36 F N O5 S2'
_chemical_formula_weight 657.79
_chemical_name_systematic
;
 2-Methylnaphthalen-1-yl(S,E)-4-(4-fluorophenyl)-2-{(S)-[(4-methylphenyl)
sulfonamido](phenyl)methyl}but-3-enoate dimethyl sulfoxide solvate
;
_space_group_crystal_system triclinic
_space_group_IT_number 2
_space_group_name_Hall '-P 1'
_space_group_name_H-M_alt 'P -1'
_atom_sites_solution_hydrogens mixed
_atom_sites_solution_primary direct
_audit_creation_date 2015-06-19
_audit_creation_method
;
Olex2 1.2
(compiled 2015.01.26 svn.r3150 for OlexSys, GUI svn.r4998)
;
_cell_angle_alpha 102.470(11)
_cell_angle_beta 103.640(11)
_cell_angle_gamma 105.496(13)
_cell_formula_units_Z 2
_cell_length_a 8.6308(13)
_cell_length_b 13.950(2)
_cell_length_c 15.866(3)
_cell_measurement_reflns_used 5018
_cell_measurement_temperature 293
_cell_measurement_theta_max 40.2
_cell_measurement_theta_min 2.7
_cell_volume 1707.7(5)
_computing_cell_refinement
;
CrystalClear-SM Expert 2.0 r15 (Rigaku, 2011)
;
_computing_data_collection
;
CrystalClear-SM Expert 2.0 r15 (Rigaku, 2011)
;
_computing_data_reduction
;
CrystalClear-SM Expert 2.0 r15 (Rigaku, 2011)
;
_computing_molecular_graphics 'Olex2 (Dolomanov et al., 2009)'
_computing_publication_material 'Olex2 (Dolomanov et al., 2009)'
_computing_structure_refinement 'ShelXL (Sheldrick, 2008)'
_computing_structure_solution 'ShelXT (Sheldrick, 2015)'
_diffrn_ambient_temperature 293
_diffrn_detector CCD
_diffrn_detector_area_resol_mean 28.5714
_diffrn_measured_fraction_theta_full 0.982
_diffrn_measured_fraction_theta_max 0.982
_diffrn_measurement_details
;
scan:
	Number of images: 240
	           Slice: -95.0000 - 25.0000
	     Image width: 0.5000
	        Exp time: 45.0000
	   Rotation axis: Omega
	           Omega: 0.0000
	           Kappa: 0.0000
	             Phi: 180.0000
	             XTD: 35.0348
	          2theta: -35.0108
scan:
	Number of images: 124
	           Slice: -66.0000 - -4.0000
	     Image width: 0.5000
	        Exp time: 45.0000
	   Rotation axis: Omega
	           Omega: 0.0000
	           Kappa: 0.0000
	             Phi: 270.0000
	             XTD: 35.0348
	          2theta: -35.0108
scan:
	Number of images: 114
	           Slice: -68.0000 - -11.0000
	     Image width: 0.5000
	        Exp time: 45.0000
	   Rotation axis: Omega
	           Omega: 0.0000
	           Kappa: 70.0000
	             Phi: 90.0000
	             XTD: 35.0348
	          2theta: -35.0108
scan:
	Number of images: 108
	           Slice: -67.0000 - -13.0000
	     Image width: 0.5000
	        Exp time: 45.0000
	   Rotation axis: Omega
	           Omega: 0.0000
	           Kappa: 70.0000
	             Phi: 270.0000
	             XTD: 35.0348
	          2theta: -35.0108
;
_diffrn_measurement_device
;
AFC12 (Right): Kappa 3 circle
;
_diffrn_measurement_device_type
;
Rigaku Saturn724 (2x2 bin mode)
;
_diffrn_measurement_method 'profile data from \w-scans'
_diffrn_measurement_specimen_support Fiber
_diffrn_orient_matrix_type d*Trek
_diffrn_orient_matrix_UB_11 -0.009782
_diffrn_orient_matrix_UB_12 -0.122975
_diffrn_orient_matrix_UB_13 -0.006934
_diffrn_orient_matrix_UB_21 0.077158
_diffrn_orient_matrix_UB_22 0.008320
_diffrn_orient_matrix_UB_23 -0.007069
_diffrn_orient_matrix_UB_31 -0.015951
_diffrn_orient_matrix_UB_32 0.013348
_diffrn_orient_matrix_UB_33 0.064678
_diffrn_radiation_monochromator 'Graphite Monochromator'
_diffrn_radiation_type MoK\a
_diffrn_radiation_wavelength 0.71073
_diffrn_reflns_av_R_equivalents 0.0597
_diffrn_reflns_av_unetI/netI 0.0408
_diffrn_reflns_Laue_measured_fraction_full 0.982
_diffrn_reflns_Laue_measured_fraction_max 0.982
_diffrn_reflns_limit_h_max 10
_diffrn_reflns_limit_h_min -6
_diffrn_reflns_limit_k_max 14
_diffrn_reflns_limit_k_min -16
_diffrn_reflns_limit_l_max 19
_diffrn_reflns_limit_l_min -19
_diffrn_reflns_number 9462
_diffrn_reflns_point_group_measured_fraction_full 0.982
_diffrn_reflns_point_group_measured_fraction_max 0.982
_diffrn_reflns_theta_full 25.494
_diffrn_reflns_theta_max 25.494
_diffrn_reflns_theta_min 2.534
_diffrn_source 'Sealed Tube'
_diffrn_source_current 40.0
_diffrn_source_power 2.0
_diffrn_source_voltage 50.0
_exptl_absorpt_coefficient_mu 0.204
_exptl_absorpt_correction_T_max 1.000
_exptl_absorpt_correction_T_min 0.595
_exptl_absorpt_correction_type multi-scan
_exptl_absorpt_process_details 'ABSCOR (Higashi, 1995)'
_exptl_crystal_colour 'clear colourless'
_exptl_crystal_colour_lustre clear
_exptl_crystal_colour_primary colourless
_exptl_crystal_density_diffrn 1.279
_exptl_crystal_description plate
_exptl_crystal_F_000 692
_exptl_crystal_recrystallization_method 'crystallization by slow evaporation of dichloromethane and hexanes'
_exptl_crystal_size_max 0.43
_exptl_crystal_size_mid 0.33
_exptl_crystal_size_min 0.17
_refine_diff_density_max 0.402
_refine_diff_density_min -0.441
_refine_diff_density_rms 0.054
_refine_ls_extinction_method none
_refine_ls_goodness_of_fit_ref 0.992
_refine_ls_hydrogen_treatment mixed
_refine_ls_matrix_type full
_refine_ls_number_parameters 422
_refine_ls_number_reflns 6244
_refine_ls_number_restraints 0
_refine_ls_restrained_S_all 0.992
_refine_ls_R_factor_all 0.0749
_refine_ls_R_factor_gt 0.0636
_refine_ls_shift/su_max 0.001
_refine_ls_shift/su_mean 0.000
_refine_ls_structure_factor_coef Fsqd
_refine_ls_weighting_details 'w=1/[\s^2^(Fo^2^)+(0.0200P)^2^+2.4000P] where P=(Fo^2^+2Fc^2^)/3'
_refine_ls_weighting_scheme calc
_refine_ls_wR_factor_gt 0.1332
_refine_ls_wR_factor_ref 0.1389
_reflns_Friedel_coverage 0.000
_reflns_number_gt 5128
_reflns_number_total 6244
_reflns_threshold_expression 'I > 2\s(I)'
_cod_data_source_file ol6b01087_si_002.cif
_cod_data_source_block MMBEDMSO
_cod_database_code 1555566
_shelx_space_group_comment
;
The symmetry employed for this shelxl refinement is uniquely defined
by the following loop, which should always be used as a source of
symmetry information in preference to the above space-group names.
They are only intended as comments.
;
_olex2_refinement_description
;
1. Fixed Uiso
 At 1.2 times of:
  All C(H) groups
 At 1.5 times of:
  All C(H,H,H) groups
2.a Ternary CH refined with riding coordinates:
 C15(H15), C1(H1A)
2.b Aromatic/amide H refined with riding coordinates:
 C27(H27), C16(H16), C10(H10), C7(H7), C14(H14), C32(H32), C11(H11), C17(H17),
 C28(H28), C3(H3), C13(H13), C12(H12), C6(H6), C33(H33), C4(H4), C30(H30),
 C29(H29), C19(H19), C23(H23), C22(H22), C20(H20)
2.c Idealised Me refined as rotating group:
 C35(H35A,H35B,H35C), C8(H8A,H8B,H8C), C36(H36A,H36B,H36C), C37(H37A,H37B,H37C)
;
_shelx_shelxl_version_number 2014/7
_olex2_exptl_crystal_mounting_method 'glass fiber'
_olex2_submission_special_instructions 'No special instructions were received'

loop_
_space_group_symop_operation_xyz
'x, y, z'
'-x, -y, -z'

loop_
_atom_site_label
_atom_site_type_symbol
_atom_site_fract_x
_atom_site_fract_y
_atom_site_fract_z
_atom_site_U_iso_or_equiv
_atom_site_adp_type
_atom_site_occupancy
_atom_site_site_symmetry_order
_atom_site_calc_flag
_atom_site_refinement_flags_posn
S1 S 0.58253(10) 0.07678(6) 0.78549(6) 0.0542(2) Uani 1 1 d .
S2 S 0.30163(11) 0.04675(7) 0.48784(5) 0.0653(3) Uani 1 1 d .
O4 O 0.4230(2) 0.46901(15) 0.73687(12) 0.0497(5) Uani 1 1 d .
O3 O 0.6571(3) 0.49152(16) 0.84935(14) 0.0590(6) Uani 1 1 d .
N1 N 0.5384(3) 0.16150(19) 0.73697(16) 0.0469(6) Uani 1 1 d .
O1 O 0.7241(3) 0.1334(2) 0.86716(17) 0.0729(7) Uani 1 1 d .
O5 O 0.2597(3) 0.0768(2) 0.57385(15) 0.0809(8) Uani 1 1 d .
O2 O 0.5955(4) -0.0016(2) 0.71596(18) 0.0799(8) Uani 1 1 d .
C26 C 0.3093(3) 0.5766(2) 0.82646(17) 0.0437(6) Uani 1 1 d .
F1 F 1.1372(3) 0.3639(3) 0.41560(17) 0.1258(11) Uani 1 1 d .
C9 C 0.3993(3) 0.2569(2) 0.83262(17) 0.0414(6) Uani 1 1 d .
C15 C 0.5352(3) 0.3308(2) 0.72607(17) 0.0421(6) Uani 1 1 d .
H15 H 0.4261 0.3004 0.6778 0.050 Uiso 1 1 calc R
C27 C 0.2053(4) 0.4905(2) 0.84312(19) 0.0533(7) Uani 1 1 d .
H27 H 0.2129 0.4248 0.8222 0.064 Uiso 1 1 calc R
C25 C 0.4229(4) 0.5700(2) 0.77667(18) 0.0454(6) Uani 1 1 d .
C16 C 0.6736(4) 0.3422(2) 0.68344(18) 0.0467(6) Uani 1 1 d .
H16 H 0.7827 0.3575 0.7215 0.056 Uiso 1 1 calc R
C1 C 0.5399(3) 0.2628(2) 0.79054(17) 0.0425(6) Uani 1 1 d .
H1A H 0.6479 0.2951 0.8396 0.051 Uiso 1 1 calc R
C10 C 0.2302(4) 0.1983(2) 0.78095(19) 0.0498(7) Uani 1 1 d .
H10 H 0.2037 0.1629 0.7198 0.060 Uiso 1 1 calc R
C31 C 0.2987(4) 0.6770(2) 0.86113(18) 0.0476(7) Uani 1 1 d .
C2 C 0.4086(4) 0.0195(2) 0.81919(18) 0.0456(6) Uani 1 1 d .
C24 C 0.5493(3) 0.4377(2) 0.77947(18) 0.0445(6) Uani 1 1 d .
C7 C 0.4105(4) 0.0522(2) 0.90727(19) 0.0509(7) Uani 1 1 d .
H7 H 0.5067 0.1026 0.9504 0.061 Uiso 1 1 calc R
C14 C 0.4316(4) 0.3101(2) 0.92275(18) 0.0482(7) Uani 1 1 d .
H14 H 0.5422 0.3504 0.9578 0.058 Uiso 1 1 calc R
C32 C 0.4039(4) 0.7629(2) 0.8453(2) 0.0534(7) Uani 1 1 d .
H32 H 0.4007 0.8290 0.8693 0.064 Uiso 1 1 calc R
C11 C 0.1043(4) 0.1935(2) 0.8206(2) 0.0562(8) Uani 1 1 d .
H11 H -0.0069 0.1540 0.7859 0.067 Uiso 1 1 calc R
C17 C 0.6550(4) 0.3324(2) 0.59668(19) 0.0519(7) Uani 1 1 d .
H17 H 0.5447 0.3161 0.5598 0.062 Uiso 1 1 calc R
C28 C 0.0946(4) 0.5021(3) 0.8892(2) 0.0629(8) Uani 1 1 d .
H28 H 0.0265 0.4444 0.8990 0.075 Uiso 1 1 calc R
C3 C 0.2643(4) -0.0580(2) 0.7543(2) 0.0559(8) Uani 1 1 d .
H3 H 0.2616 -0.0815 0.6943 0.067 Uiso 1 1 calc R
C34 C 0.5235(4) 0.6527(2) 0.7599(2) 0.0523(7) Uani 1 1 d .
C13 C 0.3046(4) 0.3049(2) 0.96187(19) 0.0552(8) Uani 1 1 d .
H13 H 0.3300 0.3412 1.0227 0.066 Uiso 1 1 calc R
C12 C 0.1388(4) 0.2456(3) 0.9107(2) 0.0565(8) Uani 1 1 d .
H12 H 0.0523 0.2412 0.9368 0.068 Uiso 1 1 calc R
C6 C 0.2709(4) 0.0109(3) 0.9326(2) 0.0570(8) Uani 1 1 d .
H6 H 0.2735 0.0343 0.9926 0.068 Uiso 1 1 calc R
C33 C 0.5098(4) 0.7515(2) 0.7960(2) 0.0564(8) Uani 1 1 d .
H33 H 0.5752 0.8097 0.7855 0.068 Uiso 1 1 calc R
C4 C 0.1274(4) -0.0982(3) 0.7814(2) 0.0596(8) Uani 1 1 d .
H4 H 0.0319 -0.1495 0.7385 0.072 Uiso 1 1 calc R
C18 C 0.7820(4) 0.3435(2) 0.55112(19) 0.0520(7) Uani 1 1 d .
C30 C 0.1829(4) 0.6856(3) 0.9093(2) 0.0595(8) Uani 1 1 d .
H30 H 0.1755 0.7507 0.9328 0.071 Uiso 1 1 calc R
C5 C 0.1256(4) -0.0658(3) 0.8692(2) 0.0572(8) Uani 1 1 d .
C29 C 0.0817(4) 0.6006(3) 0.9221(2) 0.0681(9) Uani 1 1 d .
H29 H 0.0038 0.6076 0.9527 0.082 Uiso 1 1 calc R
C35 C 0.6408(5) 0.6410(3) 0.7048(3) 0.0733(10) Uani 1 1 d .
H35A H 0.7381 0.6309 0.7407 0.110 Uiso 1 1 calc GR
H35B H 0.6762 0.7028 0.6869 0.110 Uiso 1 1 calc GR
H35C H 0.5830 0.5819 0.6517 0.110 Uiso 1 1 calc GR
C19 C 0.9549(4) 0.3757(3) 0.5973(2) 0.0789(12) Uani 1 1 d .
H19 H 0.9913 0.3930 0.6604 0.095 Uiso 1 1 calc R
C23 C 0.7380(5) 0.3190(3) 0.4573(2) 0.0696(10) Uani 1 1 d .
H23 H 0.6240 0.2968 0.4240 0.084 Uiso 1 1 calc R
C8 C -0.0278(5) -0.1094(3) 0.8968(3) 0.0873(12) Uani 1 1 d .
H8A H 0.0065 -0.1019 0.9606 0.131 Uiso 1 1 calc GR
H8B H -0.0827 -0.1818 0.8633 0.131 Uiso 1 1 calc GR
H8C H -0.1050 -0.0721 0.8840 0.131 Uiso 1 1 calc GR
C22 C 0.8548(5) 0.3261(4) 0.4112(2) 0.0815(12) Uani 1 1 d .
H22 H 0.8208 0.3099 0.3482 0.098 Uiso 1 1 calc R
C21 C 1.0220(5) 0.3576(3) 0.4601(3) 0.0799(11) Uani 1 1 d .
C20 C 1.0720(5) 0.3822(4) 0.5518(3) 0.0920(14) Uani 1 1 d .
H20 H 1.1865 0.4037 0.5841 0.110 Uiso 1 1 calc R
C36 C 0.1630(6) 0.0796(4) 0.4055(3) 0.0989(15) Uani 1 1 d .
H36A H 0.0485 0.0492 0.4045 0.148 Uiso 1 1 calc GR
H36B H 0.1733 0.0533 0.3467 0.148 Uiso 1 1 calc GR
H36C H 0.1923 0.1539 0.4210 0.148 Uiso 1 1 calc GR
C37 C 0.2064(6) -0.0900(3) 0.4441(3) 0.0987(14) Uani 1 1 d .
H37A H 0.2565 -0.1220 0.4859 0.148 Uiso 1 1 calc GR
H37B H 0.2236 -0.1137 0.3867 0.148 Uiso 1 1 calc GR
H37C H 0.0873 -0.1087 0.4360 0.148 Uiso 1 1 calc GR
H1 H 0.468(6) 0.133(4) 0.683(3) 0.118 Uiso 1 1 d R

loop_
_atom_site_aniso_label
_atom_site_aniso_U_11
_atom_site_aniso_U_22
_atom_site_aniso_U_33
_atom_site_aniso_U_23
_atom_site_aniso_U_13
_atom_site_aniso_U_12
S1 0.0530(5) 0.0597(5) 0.0624(5) 0.0235(4) 0.0251(4) 0.0282(4)
S2 0.0608(5) 0.0770(6) 0.0477(4) 0.0066(4) 0.0038(4) 0.0276(4)
O4 0.0469(11) 0.0477(11) 0.0437(10) 0.0034(8) 0.0011(9) 0.0183(9)
O3 0.0524(13) 0.0531(12) 0.0495(12) -0.0016(10) -0.0056(10) 0.0154(10)
N1 0.0547(15) 0.0457(13) 0.0420(12) 0.0119(10) 0.0169(11) 0.0186(11)
O1 0.0390(12) 0.0927(18) 0.0805(16) 0.0354(14) 0.0030(11) 0.0180(12)
O5 0.0847(18) 0.0978(19) 0.0440(12) 0.0003(12) 0.0060(12) 0.0340(15)
O2 0.100(2) 0.0742(16) 0.0938(18) 0.0286(14) 0.0571(16) 0.0485(15)
C26 0.0397(15) 0.0502(16) 0.0343(13) 0.0111(11) 0.0012(11) 0.0147(12)
F1 0.0922(19) 0.194(3) 0.0885(17) 0.0215(18) 0.0587(15) 0.0326(19)
C9 0.0414(15) 0.0455(15) 0.0358(13) 0.0097(11) 0.0093(11) 0.0168(12)
C15 0.0393(14) 0.0434(14) 0.0353(13) 0.0045(11) 0.0066(11) 0.0110(12)
C27 0.0504(17) 0.0545(18) 0.0476(16) 0.0122(13) 0.0062(14) 0.0160(14)
C25 0.0465(16) 0.0459(15) 0.0377(14) 0.0084(12) 0.0025(12) 0.0185(13)
C16 0.0455(16) 0.0492(16) 0.0433(15) 0.0105(12) 0.0132(12) 0.0155(13)
C1 0.0397(15) 0.0449(15) 0.0350(13) 0.0044(11) 0.0077(11) 0.0112(12)
C10 0.0441(16) 0.0543(17) 0.0383(14) 0.0027(12) 0.0066(12) 0.0108(13)
C31 0.0461(16) 0.0542(17) 0.0379(14) 0.0107(12) 0.0020(12) 0.0214(13)
C2 0.0478(16) 0.0476(15) 0.0462(15) 0.0179(12) 0.0117(13) 0.0231(13)
C24 0.0423(15) 0.0487(15) 0.0400(14) 0.0103(12) 0.0117(12) 0.0148(13)
C7 0.0468(17) 0.0543(17) 0.0473(16) 0.0118(13) 0.0091(13) 0.0178(14)
C14 0.0486(16) 0.0529(16) 0.0346(13) 0.0053(12) 0.0065(12) 0.0156(13)
C32 0.0548(18) 0.0475(16) 0.0522(17) 0.0114(13) 0.0042(14) 0.0220(14)
C11 0.0416(16) 0.0614(19) 0.0539(17) 0.0062(15) 0.0113(14) 0.0107(14)
C17 0.0505(17) 0.0582(18) 0.0413(15) 0.0109(13) 0.0117(13) 0.0146(14)
C28 0.0546(19) 0.071(2) 0.0606(19) 0.0225(17) 0.0188(16) 0.0135(16)
C3 0.062(2) 0.0558(18) 0.0436(16) 0.0136(14) 0.0057(14) 0.0209(15)
C34 0.0504(17) 0.0569(18) 0.0493(16) 0.0174(14) 0.0123(14) 0.0190(14)
C13 0.063(2) 0.0638(19) 0.0361(14) 0.0077(13) 0.0183(14) 0.0209(16)
C12 0.0537(19) 0.066(2) 0.0580(18) 0.0188(15) 0.0287(15) 0.0227(16)
C6 0.0555(19) 0.066(2) 0.0512(17) 0.0151(15) 0.0182(15) 0.0236(16)
C33 0.0555(19) 0.0495(17) 0.0599(18) 0.0197(14) 0.0105(15) 0.0146(14)
C4 0.0450(17) 0.0591(19) 0.063(2) 0.0168(16) -0.0002(15) 0.0141(15)
C18 0.0548(18) 0.0569(18) 0.0395(15) 0.0104(13) 0.0144(13) 0.0143(14)
C30 0.059(2) 0.069(2) 0.0515(17) 0.0125(15) 0.0117(15) 0.0316(17)
C5 0.0459(17) 0.0598(19) 0.070(2) 0.0220(16) 0.0165(15) 0.0237(15)
C29 0.058(2) 0.093(3) 0.059(2) 0.0202(19) 0.0225(17) 0.032(2)
C35 0.073(2) 0.074(2) 0.082(2) 0.028(2) 0.037(2) 0.0241(19)
C19 0.055(2) 0.116(3) 0.0400(17) 0.0045(18) 0.0106(15) 0.007(2)
C23 0.064(2) 0.098(3) 0.0437(17) 0.0192(17) 0.0142(16) 0.026(2)
C8 0.058(2) 0.093(3) 0.114(3) 0.031(3) 0.035(2) 0.021(2)
C22 0.085(3) 0.115(3) 0.0433(18) 0.0185(19) 0.0252(19) 0.031(2)
C21 0.074(3) 0.106(3) 0.060(2) 0.014(2) 0.038(2) 0.023(2)
C20 0.053(2) 0.140(4) 0.059(2) 0.008(2) 0.0162(18) 0.012(2)
C36 0.124(4) 0.129(4) 0.068(2) 0.040(3) 0.018(2) 0.083(3)
C37 0.128(4) 0.075(3) 0.080(3) 0.005(2) 0.021(3) 0.038(3)

loop_
_atom_type_symbol
_atom_type_description
_atom_type_scat_dispersion_real
_atom_type_scat_dispersion_imag
_atom_type_scat_source
C C 0.0033 0.0016 'International Tables Vol C Tables 4.2.6.8 and 6.1.1.4'
N N 0.0061 0.0033 'International Tables Vol C Tables 4.2.6.8 and 6.1.1.4'
O O 0.0106 0.0060 'International Tables Vol C Tables 4.2.6.8 and 6.1.1.4'
F F 0.0171 0.0103 'International Tables Vol C Tables 4.2.6.8 and 6.1.1.4'
S S 0.1246 0.1234 'International Tables Vol C Tables 4.2.6.8 and 6.1.1.4'
H H 0.0000 0.0000 'International Tables Vol C Tables 4.2.6.8 and 6.1.1.4'

loop_
_geom_angle_atom_site_label_1
_geom_angle_atom_site_label_2
_geom_angle_atom_site_label_3
_geom_angle
N1 S1 C2 108.04(13)
O1 S1 N1 107.28(14)
O1 S1 C2 107.31(14)
O2 S1 N1 105.36(14)
O2 S1 O1 120.49(16)
O2 S1 C2 107.84(15)
O5 S2 C36 105.77(18)
O5 S2 C37 105.6(2)
C37 S2 C36 97.5(2)
C24 O4 C25 118.0(2)
S1 N1 H1 113(3)
C1 N1 S1 121.35(18)
C1 N1 H1 118(3)
C27 C26 C31 118.6(3)
C25 C26 C27 124.1(3)
C25 C26 C31 117.2(3)
C10 C9 C1 121.0(2)
C14 C9 C1 121.3(2)
C14 C9 C10 117.7(3)
C16 C15 H15 108.7
C16 C15 C1 114.4(2)
C16 C15 C24 108.2(2)
C1 C15 H15 108.7
C24 C15 H15 108.7
C24 C15 C1 108.2(2)
C26 C27 H27 119.5
C28 C27 C26 120.9(3)
C28 C27 H27 119.5
C26 C25 O4 116.7(3)
C34 C25 O4 118.6(3)
C34 C25 C26 124.6(3)
C15 C16 H16 117.0
C17 C16 C15 125.9(3)
C17 C16 H16 117.0
N1 C1 C9 115.1(2)
N1 C1 C15 106.1(2)
N1 C1 H1A 108.0
C9 C1 C15 111.4(2)
C9 C1 H1A 108.0
C15 C1 H1A 108.0
C9 C10 H10 120.0
C11 C10 C9 120.1(3)
C11 C10 H10 120.0
C32 C31 C26 118.5(3)
C32 C31 C30 123.0(3)
C30 C31 C26 118.5(3)
C7 C2 S1 120.6(2)
C7 C2 C3 119.8(3)
C3 C2 S1 119.6(2)
O4 C24 C15 111.1(2)
O3 C24 O4 122.7(3)
O3 C24 C15 126.1(3)
C2 C7 H7 119.7
C2 C7 C6 120.5(3)
C6 C7 H7 119.7
C9 C14 H14 119.1
C13 C14 C9 121.8(3)
C13 C14 H14 119.1
C31 C32 H32 119.2
C33 C32 C31 121.5(3)
C33 C32 H32 119.2
C10 C11 H11 119.2
C10 C11 C12 121.5(3)
C12 C11 H11 119.2
C16 C17 H17 115.5
C16 C17 C18 129.0(3)
C18 C17 H17 115.5
C27 C28 H28 119.7
C27 C28 C29 120.7(3)
C29 C28 H28 119.7
C2 C3 H3 120.7
C4 C3 C2 118.5(3)
C4 C3 H3 120.7
C25 C34 C33 116.4(3)
C25 C34 C35 122.4(3)
C33 C34 C35 121.1(3)
C14 C13 H13 120.0
C14 C13 C12 120.0(3)
C12 C13 H13 120.0
C11 C12 C13 118.9(3)
C11 C12 H12 120.6
C13 C12 H12 120.6
C7 C6 H6 119.6
C7 C6 C5 120.7(3)
C5 C6 H6 119.6
C32 C33 C34 121.7(3)
C32 C33 H33 119.2
C34 C33 H33 119.2
C3 C4 H4 118.6
C5 C4 C3 122.8(3)
C5 C4 H4 118.6
C19 C18 C17 122.9(3)
C23 C18 C17 121.3(3)
C23 C18 C19 115.8(3)
C31 C30 H30 119.3
C29 C30 C31 121.3(3)
C29 C30 H30 119.3
C6 C5 C8 120.6(3)
C4 C5 C6 117.7(3)
C4 C5 C8 121.7(3)
C28 C29 H29 120.0
C30 C29 C28 120.0(3)
C30 C29 H29 120.0
C34 C35 H35A 109.5
C34 C35 H35B 109.5
C34 C35 H35C 109.5
H35A C35 H35B 109.5
H35A C35 H35C 109.5
H35B C35 H35C 109.5
C18 C19 H19 119.3
C20 C19 C18 121.4(3)
C20 C19 H19 119.3
C18 C23 H23 118.4
C22 C23 C18 123.2(3)
C22 C23 H23 118.4
C5 C8 H8A 109.5
C5 C8 H8B 109.5
C5 C8 H8C 109.5
H8A C8 H8B 109.5
H8A C8 H8C 109.5
H8B C8 H8C 109.5
C23 C22 H22 120.8
C21 C22 C23 118.3(3)
C21 C22 H22 120.8
F1 C21 C22 118.8(3)
F1 C21 C20 120.2(4)
C20 C21 C22 121.0(3)
C19 C20 H20 119.9
C21 C20 C19 120.3(4)
C21 C20 H20 119.9
S2 C36 H36A 109.5
S2 C36 H36B 109.5
S2 C36 H36C 109.5
H36A C36 H36B 109.5
H36A C36 H36C 109.5
H36B C36 H36C 109.5
S2 C37 H37A 109.5
S2 C37 H37B 109.5
S2 C37 H37C 109.5
H37A C37 H37B 109.5
H37A C37 H37C 109.5
H37B C37 H37C 109.5

loop_
_geom_bond_atom_site_label_1
_geom_bond_atom_site_label_2
_geom_bond_distance
S1 N1 1.622(3)
S1 O1 1.446(2)
S1 O2 1.424(2)
S1 C2 1.761(3)
S2 O5 1.495(2)
S2 C36 1.778(4)
S2 C37 1.766(4)
O4 C25 1.414(3)
O4 C24 1.367(3)
O3 C24 1.199(3)
N1 C1 1.478(3)
N1 H1 0.86(5)
C26 C27 1.411(4)
C26 C25 1.406(4)
C26 C31 1.425(4)
F1 C21 1.344(4)
C9 C1 1.510(4)
C9 C10 1.406(4)
C9 C14 1.384(4)
C15 H15 0.9800
C15 C16 1.495(4)
C15 C1 1.539(4)
C15 C24 1.506(4)
C27 H27 0.9300
C27 C28 1.354(4)
C25 C34 1.365(4)
C16 H16 0.9300
C16 C17 1.320(4)
C1 H1A 0.9800
C10 H10 0.9300
C10 C11 1.373(4)
C31 C32 1.406(4)
C31 C30 1.408(4)
C2 C7 1.368(4)
C2 C3 1.405(4)
C7 H7 0.9300
C7 C6 1.380(4)
C14 H14 0.9300
C14 C13 1.374(4)
C32 H32 0.9300
C32 C33 1.354(4)
C11 H11 0.9300
C11 C12 1.377(4)
C17 H17 0.9300
C17 C18 1.442(4)
C28 H28 0.9300
C28 C29 1.404(5)
C3 H3 0.9300
C3 C4 1.373(4)
C34 C33 1.421(4)
C34 C35 1.503(4)
C13 H13 0.9300
C13 C12 1.386(4)
C12 H12 0.9300
C6 H6 0.9300
C6 C5 1.397(4)
C33 H33 0.9300
C4 H4 0.9300
C4 C5 1.373(4)
C18 C19 1.397(4)
C18 C23 1.386(4)
C30 H30 0.9300
C30 C29 1.358(5)
C5 C8 1.508(5)
C29 H29 0.9300
C35 H35A 0.9600
C35 H35B 0.9600
C35 H35C 0.9600
C19 H19 0.9300
C19 C20 1.369(5)
C23 H23 0.9300
C23 C22 1.374(5)
C8 H8A 0.9600
C8 H8B 0.9600
C8 H8C 0.9600
C22 H22 0.9300
C22 C21 1.366(5)
C21 C20 1.352(5)
C20 H20 0.9300
C36 H36A 0.9600
C36 H36B 0.9600
C36 H36C 0.9600
C37 H37A 0.9600
C37 H37B 0.9600
C37 H37C 0.9600

loop_
_geom_torsion_atom_site_label_1
_geom_torsion_atom_site_label_2
_geom_torsion_atom_site_label_3
_geom_torsion_atom_site_label_4
_geom_torsion
S1 N1 C1 C9 -69.7(3)
S1 N1 C1 C15 166.69(19)
S1 C2 C7 C6 176.8(2)
S1 C2 C3 C4 -177.2(2)
O4 C25 C34 C33 175.6(2)
O4 C25 C34 C35 -3.2(4)
N1 S1 C2 C7 -99.7(2)
N1 S1 C2 C3 78.2(3)
O1 S1 N1 C1 -41.3(3)
O1 S1 C2 C7 15.7(3)
O1 S1 C2 C3 -166.4(2)
O2 S1 N1 C1 -170.8(2)
O2 S1 C2 C7 146.9(2)
O2 S1 C2 C3 -35.2(3)
C26 C27 C28 C29 -0.5(5)
C26 C25 C34 C33 -0.1(4)
C26 C25 C34 C35 -178.9(3)
C26 C31 C32 C33 2.1(4)
C26 C31 C30 C29 -0.6(4)
F1 C21 C20 C19 -179.9(4)
C9 C10 C11 C12 0.5(5)
C9 C14 C13 C12 -0.3(5)
C15 C16 C17 C18 179.1(3)
C27 C26 C25 O4 4.0(4)
C27 C26 C25 C34 179.8(3)
C27 C26 C31 C32 179.3(3)
C27 C26 C31 C30 -1.0(4)
C27 C28 C29 C30 -1.2(5)
C25 O4 C24 O3 1.3(4)
C25 O4 C24 C15 -177.4(2)
C25 C26 C27 C28 -177.8(3)
C25 C26 C31 C32 -1.3(4)
C25 C26 C31 C30 178.4(2)
C25 C34 C33 C32 0.8(4)
C16 C15 C1 N1 -55.4(3)
C16 C15 C1 C9 178.7(2)
C16 C15 C24 O4 107.2(3)
C16 C15 C24 O3 -71.4(4)
C16 C17 C18 C19 -5.1(6)
C16 C17 C18 C23 172.6(3)
C1 C9 C10 C11 179.6(3)
C1 C9 C14 C13 -179.7(3)
C1 C15 C16 C17 133.6(3)
C1 C15 C24 O4 -128.5(2)
C1 C15 C24 O3 53.0(4)
C10 C9 C1 N1 -48.2(4)
C10 C9 C1 C15 72.6(3)
C10 C9 C14 C13 1.3(4)
C10 C11 C12 C13 0.5(5)
C31 C26 C27 C28 1.6(4)
C31 C26 C25 O4 -175.4(2)
C31 C26 C25 C34 0.4(4)
C31 C32 C33 C34 -1.8(5)
C31 C30 C29 C28 1.7(5)
C2 S1 N1 C1 74.1(2)
C2 C7 C6 C5 0.7(5)
C2 C3 C4 C5 0.0(5)
C24 O4 C25 C26 -101.3(3)
C24 O4 C25 C34 82.7(3)
C24 C15 C16 C17 -105.8(3)
C24 C15 C1 N1 -176.0(2)
C24 C15 C1 C9 58.1(3)
C7 C2 C3 C4 0.7(4)
C7 C6 C5 C4 0.1(5)
C7 C6 C5 C8 -178.9(3)
C14 C9 C1 N1 132.8(3)
C14 C9 C1 C15 -106.4(3)
C14 C9 C10 C11 -1.4(4)
C14 C13 C12 C11 -0.6(5)
C32 C31 C30 C29 179.1(3)
C17 C18 C19 C20 177.9(4)
C17 C18 C23 C22 -178.4(4)
C3 C2 C7 C6 -1.1(4)
C3 C4 C5 C6 -0.4(5)
C3 C4 C5 C8 178.5(3)
C18 C19 C20 C21 0.2(7)
C18 C23 C22 C21 0.8(7)
C30 C31 C32 C33 -177.7(3)
C35 C34 C33 C32 179.6(3)
C19 C18 C23 C22 -0.5(6)
C23 C18 C19 C20 0.0(6)
C23 C22 C21 F1 179.4(4)
C23 C22 C21 C20 -0.6(7)
C22 C21 C20 C19 0.1(8)
